data_7110457
loop_
_publ_author_name
'Kruger, Paul E.'
'Launay, Frederic'
'McKee, Vickie'

_publ_section_title
;
 Controlled synthesis of heterotetranuclear complexes
;
_journal_issue 7
_journal_name_full 'Chemical Communications'
_journal_page_first 639
_journal_paper_doi 10.1039/a900500e
_journal_year 1999
_chemical_formula_sum 'C34 H38 B2 Cu4 F8 N8 O4'
_chemical_formula_weight 1050.50
_space_group_IT_number 14
_symmetry_cell_setting monoclinic
_symmetry_space_group_name_Hall '-P 2ybc'
_symmetry_space_group_name_H-M 'P 1 21/c 1'
_atom_sites_solution_hydrogens geom
_atom_sites_solution_primary direct
_atom_sites_solution_secondary difmap
_audit_creation_method SHELXL-97
_cell_angle_alpha 90.00
_cell_angle_beta 96.23(1)
_cell_angle_gamma 90.00
_cell_formula_units_Z 2
_cell_length_a 8.4460(10)
_cell_length_b 25.567(3)
_cell_length_c 9.0340(10)
_cell_measurement_reflns_used 38
_cell_measurement_temperature 153(2)
_cell_measurement_theta_max 11
_cell_measurement_theta_min 5
_cell_volume 1939.3(4)
_computing_structure_refinement 'SHELXL-97 (Sheldrick, 1997)'
_computing_structure_solution 'SHELXS-97 (Sheldrick, 1990)'
_diffrn_ambient_temperature 153(2)
_diffrn_measured_fraction_theta_full 0.947
_diffrn_measured_fraction_theta_max 0.947
_diffrn_radiation_monochromator graphite
_diffrn_radiation_source 'fine-focus sealed tube'
_diffrn_radiation_type MoK\a
_diffrn_radiation_wavelength 0.71073
_diffrn_reflns_av_R_equivalents 0.0743
_diffrn_reflns_av_sigmaI/netI 0.1313
_diffrn_reflns_limit_h_max 10
_diffrn_reflns_limit_h_min 0
_diffrn_reflns_limit_k_max 30
_diffrn_reflns_limit_k_min 0
_diffrn_reflns_limit_l_max 10
_diffrn_reflns_limit_l_min -10
_diffrn_reflns_number 3444
_diffrn_reflns_theta_full 25.00
_diffrn_reflns_theta_max 25.00
_diffrn_reflns_theta_min 2.40
_diffrn_standards_decay_% 0
_diffrn_standards_interval_count 97
_exptl_absorpt_coefficient_mu 2.253
_exptl_absorpt_correction_T_max 0.908
_exptl_absorpt_correction_T_min 0.587
_exptl_absorpt_correction_type psi-scans
_exptl_crystal_colour green
_exptl_crystal_density_diffrn 1.799
_exptl_crystal_density_method 'not measured'
_exptl_crystal_description plate
_exptl_crystal_F_000 1056
_exptl_crystal_size_max 0.37
_exptl_crystal_size_mid 0.30
_exptl_crystal_size_min 0.05
_refine_diff_density_max 0.627
_refine_diff_density_min -0.528
_refine_diff_density_rms 0.121
_refine_ls_extinction_method none
_refine_ls_goodness_of_fit_ref 1.037
_refine_ls_hydrogen_treatment mixed
_refine_ls_matrix_type full
_refine_ls_number_parameters 274
_refine_ls_number_reflns 3233
_refine_ls_number_restraints 0
_refine_ls_restrained_S_all 1.037
_refine_ls_R_factor_all 0.1465
_refine_ls_R_factor_gt 0.0665
_refine_ls_shift/su_max 0.000
_refine_ls_shift/su_mean 0.000
_refine_ls_structure_factor_coef Fsqd
_refine_ls_weighting_details 'calc w=1/[\s^2^(Fo^2^)+(0.0400P)^2^+2.3192P] where P=(Fo^2^+2Fc^2^)/3'
_refine_ls_weighting_scheme calc
_refine_ls_wR_factor_gt 0.1093
_refine_ls_wR_factor_ref 0.1329
_reflns_number_gt 1789
_reflns_number_total 3233
_reflns_threshold_expression >2sigma(I)
_cod_data_source_file 900500esup1.cif
_cod_data_source_block 2
_cod_depositor_comments
;
The following automatic conversions were performed:

data name '_atom_site_symmetry_multiplicit' was replaced with
'_atom_site_symmetry_multiplicity' as specified in the replacement
file 'data/replacement-values/replacement_tags.lst'.

Automatic conversion script
Id: cif_correct_tags 9268 2022-04-12 08:56:07Z antanas 
;
_cod_original_sg_symbol_H-M P2(1)/c
_cod_database_code 7110457

loop_
_symmetry_equiv_pos_as_xyz
'x, y, z'
'-x, y+1/2, -z+1/2'
'-x, -y, -z'
'x, -y-1/2, z-1/2'

loop_
_atom_site_label
_atom_site_type_symbol
_atom_site_fract_x
_atom_site_fract_y
_atom_site_fract_z
_atom_site_U_iso_or_equiv
_atom_site_adp_type
_atom_site_occupancy
_atom_site_symmetry_multiplicity
_atom_site_calc_flag
_atom_site_refinement_flags
_atom_site_disorder_assembly
_atom_site_disorder_group
Cu1 Cu 0.29820(12) 0.53715(4) 0.08590(12) 0.0285(3) Uani 1 1 d . . .
Cu2 Cu 0.35983(12) 0.42141(4) -0.04650(12) 0.0301(3) Uani 1 1 d . . .
C1 C 0.2443(10) 0.6547(4) 0.2045(9) 0.033(2) Uani 1 1 d . . .
C2 C 0.1903(11) 0.7053(4) 0.2257(10) 0.040(3) Uani 1 1 d . . .
H2 H 0.1025 0.7102 0.2817 0.048 Uiso 1 1 calc R . .
C3 C 0.2604(12) 0.7488(4) 0.1679(11) 0.043(3) Uani 1 1 d . . .
C4 C 0.1935(13) 0.8031(4) 0.1874(13) 0.068(4) Uani 1 1 d . . .
H4A H 0.2080 0.8126 0.2931 0.103 Uiso 1 1 calc R . .
H4B H 0.0797 0.8034 0.1517 0.103 Uiso 1 1 calc R . .
H4C H 0.2495 0.8283 0.1301 0.103 Uiso 1 1 calc R . .
C5 C 0.3931(11) 0.7416(4) 0.0933(11) 0.041(2) Uani 1 1 d . . .
H5 H 0.4446 0.7712 0.0562 0.049 Uiso 1 1 calc R . .
C6 C 0.4533(10) 0.6908(3) 0.0712(9) 0.027(2) Uani 1 1 d . . .
C7 C 0.3791(10) 0.6471(3) 0.1276(9) 0.027(2) Uani 1 1 d . . .
O1 O 0.4320(6) 0.5993(2) 0.1079(6) 0.0296(14) Uani 1 1 d . . .
C8 C 0.1647(10) 0.6114(4) 0.2712(10) 0.035(2) Uani 1 1 d . . .
H8 H 0.0968 0.6204 0.3445 0.042 Uiso 1 1 calc R A .
N1 N 0.1761(8) 0.5625(3) 0.2419(8) 0.0319(19) Uani 1 1 d . A .
C9 C 0.0853(12) 0.5249(4) 0.3218(11) 0.050(3) Uani 0.60 1 d P A 1
H9A H 0.1541 0.5125 0.4105 0.060 Uiso 0.60 1 calc PR A 1
H9B H -0.0063 0.5434 0.3576 0.060 Uiso 0.60 1 calc PR A 1
C10 C 0.0262(16) 0.4802(6) 0.2364(15) 0.027(4) Uani 0.60 1 d P A 1
H10A H -0.0321 0.4923 0.1416 0.032 Uiso 0.60 1 calc PR A 1
H10B H -0.0501 0.4611 0.2923 0.032 Uiso 0.60 1 calc PR A 1
C11 C 0.1614(18) 0.4419(7) 0.2009(18) 0.028(3) Uiso 0.60 1 d P A 1
H11 H 0.2399 0.4361 0.2905 0.033 Uiso 0.60 1 calc PR A 1
O2 O 0.2383(6) 0.4647(2) 0.0782(6) 0.0303(14) Uani 0.60 1 d P A 1
C9' C 0.0853(12) 0.5249(4) 0.3218(11) 0.050(3) Uani 0.40 1 d P A 2
H9A' H 0.1093 0.5317 0.4298 0.060 Uiso 0.40 1 calc PR A 2
H9B' H -0.0294 0.5322 0.2953 0.060 Uiso 0.40 1 calc PR A 2
C10' C 0.112(3) 0.4699(10) 0.296(3) 0.040(6) Uiso 0.40 1 d P A 2
H10C H 0.0287 0.4515 0.3455 0.048 Uiso 0.40 1 calc PR A 2
H10D H 0.2141 0.4617 0.3565 0.048 Uiso 0.40 1 calc PR A 2
C11' C 0.119(3) 0.4424(10) 0.157(3) 0.028(3) Uiso 0.40 1 d P A 2
H11' H 0.0218 0.4568 0.0977 0.033 Uiso 0.40 1 calc PR A 2
O2' O 0.2383(6) 0.4647(2) 0.0782(6) 0.0303(14) Uani 0.40 1 d P A 2
C12 C 0.0907(14) 0.3893(4) 0.1387(14) 0.072(4) Uani 1 1 d . . .
H12A H 0.0013 0.3792 0.1951 0.086 Uiso 1 1 calc R A 1
H12B H 0.0473 0.3942 0.0334 0.086 Uiso 1 1 calc R A 1
C13 C 0.2087(13) 0.3465(4) 0.1478(15) 0.077(4) Uani 1 1 d . A .
H13A H 0.1527 0.3131 0.1232 0.093 Uiso 1 1 calc R . .
H13B H 0.2599 0.3440 0.2514 0.093 Uiso 1 1 calc R . .
N2 N 0.3348(8) 0.3537(3) 0.0458(8) 0.035(2) Uani 1 1 d . . .
C14 C 0.4121(10) 0.3138(4) 0.0174(10) 0.040(3) Uani 1 1 d . . .
H14 H 0.3787 0.2821 0.0593 0.048 Uiso 1 1 calc R . .
C15 C 0.3703(9) 0.5660(4) -0.2231(10) 0.034(2) Uani 1 1 d . . .
H15 H 0.3657 0.6028 -0.2098 0.041 Uiso 1 1 calc R A .
C16 C 0.3924(10) 0.5410(4) -0.3537(9) 0.038(2) Uani 1 1 d . A .
H16 H 0.4048 0.5566 -0.4471 0.045 Uiso 1 1 calc R . .
C17 C 0.3926(10) 0.4876(4) -0.3198(9) 0.034(2) Uani 1 1 d . . .
H17 H 0.4070 0.4600 -0.3874 0.040 Uiso 1 1 calc R A .
N3 N 0.3562(7) 0.5298(3) -0.1167(7) 0.0255(16) Uani 1 1 d . A .
N4 N 0.3691(8) 0.4819(3) -0.1758(8) 0.0297(18) Uani 1 1 d . A .
B1 B 0.2386(14) 0.3469(5) -0.3979(14) 0.044(3) Uani 1 1 d . A .
F11 F 0.2173(11) 0.2959(3) -0.3706(12) 0.139(4) Uani 1 1 d . . .
F12 F 0.1202(8) 0.3633(4) -0.5001(7) 0.107(3) Uani 1 1 d . . .
F13 F 0.3838(7) 0.3547(3) -0.4475(7) 0.087(2) Uani 1 1 d . . .
F14 F 0.2260(7) 0.3739(2) -0.2698(6) 0.0601(17) Uani 1 1 d . . .

loop_
_atom_site_aniso_label
_atom_site_aniso_U_11
_atom_site_aniso_U_22
_atom_site_aniso_U_33
_atom_site_aniso_U_23
_atom_site_aniso_U_13
_atom_site_aniso_U_12
Cu1 0.0280(6) 0.0247(6) 0.0353(6) -0.0004(5) 0.0148(5) 0.0023(5)
Cu2 0.0293(6) 0.0237(6) 0.0398(7) 0.0012(6) 0.0145(5) -0.0003(5)
C1 0.029(5) 0.035(6) 0.032(5) -0.019(5) -0.007(4) -0.001(5)
C2 0.039(6) 0.035(6) 0.048(6) -0.012(5) 0.004(5) 0.017(5)
C3 0.049(6) 0.024(6) 0.054(7) -0.005(5) -0.009(5) 0.016(5)
C4 0.055(7) 0.041(7) 0.107(10) -0.030(7) -0.004(7) 0.021(6)
C5 0.034(6) 0.023(6) 0.063(7) 0.003(5) -0.005(5) 0.002(4)
C6 0.039(5) 0.013(5) 0.026(5) -0.004(4) -0.008(4) 0.000(4)
C7 0.026(5) 0.022(5) 0.032(5) -0.005(4) 0.000(4) 0.005(4)
O1 0.030(3) 0.021(3) 0.040(4) -0.007(3) 0.015(3) -0.002(3)
C8 0.023(5) 0.041(6) 0.042(6) -0.014(5) 0.005(4) 0.009(5)
N1 0.028(4) 0.031(5) 0.040(5) -0.001(4) 0.016(3) 0.007(3)
C9 0.053(6) 0.059(8) 0.045(6) -0.007(6) 0.035(5) -0.015(6)
C10 0.012(7) 0.057(12) 0.011(7) 0.008(7) 0.001(6) -0.005(7)
O2 0.031(3) 0.026(4) 0.038(3) -0.004(3) 0.021(3) -0.001(3)
C9' 0.053(6) 0.059(8) 0.045(6) -0.007(6) 0.035(5) -0.015(6)
O2' 0.031(3) 0.026(4) 0.038(3) -0.004(3) 0.021(3) -0.001(3)
C12 0.091(9) 0.030(7) 0.108(10) -0.007(6) 0.070(8) -0.030(6)
C13 0.062(8) 0.048(8) 0.134(12) 0.032(8) 0.063(8) 0.010(6)
N2 0.035(5) 0.014(4) 0.061(6) 0.003(4) 0.024(4) 0.000(3)
C14 0.037(6) 0.037(7) 0.048(6) 0.002(5) 0.009(5) -0.010(5)
C15 0.029(5) 0.035(6) 0.039(6) 0.011(5) 0.004(4) -0.001(4)
C16 0.036(5) 0.053(7) 0.025(5) 0.012(5) 0.002(4) -0.001(5)
C17 0.034(5) 0.042(7) 0.027(5) -0.002(5) 0.012(4) -0.002(5)
N3 0.022(4) 0.019(4) 0.036(4) -0.001(3) 0.007(3) -0.001(3)
N4 0.025(4) 0.029(5) 0.035(4) -0.001(3) 0.004(3) 0.004(3)
B1 0.034(7) 0.042(8) 0.056(8) -0.018(7) 0.002(6) -0.004(6)
F11 0.153(8) 0.041(5) 0.236(11) -0.036(6) 0.080(8) -0.013(5)
F12 0.056(4) 0.213(10) 0.052(4) -0.028(5) 0.004(4) 0.040(5)
F13 0.044(4) 0.132(7) 0.087(5) -0.022(5) 0.018(4) 0.005(4)
F14 0.060(4) 0.065(4) 0.055(4) -0.022(3) 0.006(3) -0.010(3)

loop_
_atom_type_symbol
_atom_type_description
_atom_type_scat_dispersion_real
_atom_type_scat_dispersion_imag
_atom_type_scat_source
C C 0.0033 0.0016 'International Tables Vol C Tables 4.2.6.8 and 6.1.1.4'
H H 0.0000 0.0000 'International Tables Vol C Tables 4.2.6.8 and 6.1.1.4'
B B 0.0013 0.0007 'International Tables Vol C Tables 4.2.6.8 and 6.1.1.4'
N N 0.0061 0.0033 'International Tables Vol C Tables 4.2.6.8 and 6.1.1.4'
O O 0.0106 0.0060 'International Tables Vol C Tables 4.2.6.8 and 6.1.1.4'
F F 0.0171 0.0103 'International Tables Vol C Tables 4.2.6.8 and 6.1.1.4'
Cu Cu 0.3201 1.2651 'International Tables Vol C Tables 4.2.6.8 and 6.1.1.4'

loop_
_geom_angle_atom_site_label_1
_geom_angle_atom_site_label_2
_geom_angle_atom_site_label_3
_geom_angle
_geom_angle_site_symmetry_1
_geom_angle_site_symmetry_3
_geom_angle_publ_flag
O2 Cu1 N1 100.9(3) . . y
O2 Cu1 O1 159.9(2) . . y
N1 Cu1 O1 90.1(3) . . y
O2 Cu1 N3 88.0(2) . . y
N1 Cu1 N3 156.4(3) . . y
O1 Cu1 N3 88.4(3) . . y
N2 Cu2 N4 168.4(3) . . y
N2 Cu2 O2 99.8(3) . . y
N4 Cu2 O2 87.3(3) . . y
N2 Cu2 O1 91.3(3) . 3_665 y
N4 Cu2 O1 87.1(3) . 3_665 y
O2 Cu2 O1 148.9(2) . 3_665 y
N2 Cu2 F14 81.6(3) . . ?
N4 Cu2 F14 86.9(3) . . ?
O2 Cu2 F14 121.3(2) . . ?
O1 Cu2 F14 88.9(2) 3_665 . ?
N2 Cu2 Cu1 128.5(2) . . ?
N4 Cu2 Cu1 61.0(2) . . ?
O2 Cu2 Cu1 32.41(16) . . ?
O1 Cu2 Cu1 122.06(16) 3_665 . ?
F14 Cu2 Cu1 131.13(15) . . ?
C2 C1 C7 119.4(9) . . ?
C2 C1 C8 118.4(8) . . ?
C7 C1 C8 122.2(8) . . ?
C3 C2 C1 122.2(9) . . ?
C5 C3 C2 118.6(9) . . ?
C5 C3 C4 120.7(10) . . ?
C2 C3 C4 120.7(9) . . ?
C3 C5 C6 120.8(9) . . ?
C7 C6 C5 119.9(8) . . ?
C7 C6 C14 122.6(8) . 3_665 ?
C5 C6 C14 117.5(8) . 3_665 ?
O1 C7 C6 121.1(7) . . ?
O1 C7 C1 119.8(8) . . ?
C6 C7 C1 119.0(8) . . ?
C7 O1 Cu1 124.6(5) . . ?
C7 O1 Cu2 127.8(5) . 3_665 ?
Cu1 O1 Cu2 106.1(3) . 3_665 ?
N1 C8 C1 127.2(8) . . ?
C8 N1 C9 118.7(8) . . ?
C8 N1 Cu1 122.1(6) . . ?
C9 N1 Cu1 119.1(6) . . ?
C10 C9 N1 115.2(8) . . ?
C9 C10 C11 113.0(11) . . ?
O2 C11 C12 104.9(11) . . ?
O2 C11 C10 107.4(11) . . ?
C12 C11 C10 110.9(12) . . ?
C11 O2 Cu1 119.6(7) . . ?
C11 O2 Cu2 121.0(7) . . ?
Cu1 O2 Cu2 114.6(2) . . ?
C12 C11' C10' 124(2) . . ?
C11' C12 C13 127.8(14) . . ?
C11' C12 C11 18.8(13) . . ?
C13 C12 C11 113.0(12) . . ?
C12 C13 N2 113.3(9) . . ?
C14 N2 C13 116.5(8) . . ?
C14 N2 Cu2 123.7(6) . . ?
C13 N2 Cu2 119.5(6) . . ?
N2 C14 C6 129.0(9) . 3_665 ?
N3 C15 C16 108.9(8) . . ?
C15 C16 C17 105.3(8) . . ?
N4 C17 C16 108.7(8) . . ?
N4 N3 C15 108.9(7) . . ?
N4 N3 Cu1 119.9(5) . . ?
C15 N3 Cu1 130.7(6) . . ?
N3 N4 C17 108.2(7) . . ?
N3 N4 Cu2 118.4(5) . . ?
C17 N4 Cu2 133.4(6) . . ?
F11 B1 F12 108.9(10) . . ?
F11 B1 F14 108.2(11) . . ?
F12 B1 F14 107.6(9) . . ?
F11 B1 F13 110.2(10) . . ?
F12 B1 F13 110.8(10) . . ?
F14 B1 F13 111.1(9) . . ?
B1 F14 Cu2 148.9(6) . . ?

loop_
_geom_bond_atom_site_label_1
_geom_bond_atom_site_label_2
_geom_bond_distance
_geom_bond_site_symmetry_2
_geom_bond_publ_flag
Cu1 O2 1.918(6) . y
Cu1 N1 1.945(7) . y
Cu1 O1 1.949(5) . y
Cu1 N3 1.954(6) . y
Cu1 Cu2 3.1329(14) 3_665 y
Cu1 Cu2 3.2545(16) . y
Cu2 N2 1.942(7) . y
Cu2 N4 1.945(7) . y
Cu2 O2 1.950(5) . y
Cu2 O1 1.973(5) 3_665 y
Cu2 F14 2.515(6) . ?
C1 C2 1.391(11) . ?
C1 C7 1.410(11) . ?
C1 C8 1.459(12) . ?
C2 C3 1.389(13) . ?
C3 C5 1.381(12) . ?
C3 C4 1.515(12) . ?
C5 C6 1.417(11) . ?
C6 C7 1.404(11) . ?
C6 C14 1.465(11) 3_665 ?
C7 O1 1.319(9) . ?
O1 Cu2 1.973(5) 3_665 ?
C8 N1 1.285(11) . ?
N1 C9 1.467(10) . ?
C9 C10 1.439(16) . ?
C10 C11 1.56(2) . ?
C11 O2 1.466(16) . ?
C11 C12 1.551(19) . ?
C10' C11' 1.45(3) . ?
C11' C12 1.39(3) . ?
C12 C13 1.476(14) . ?
C13 N2 1.494(11) . ?
N2 C14 1.253(11) . ?
C14 C6 1.465(11) 3_665 ?
C15 N3 1.348(10) . ?
C15 C16 1.372(11) . ?
C16 C17 1.398(12) . ?
C17 N4 1.346(10) . ?
N3 N4 1.345(8) . ?
B1 F11 1.341(14) . ?
B1 F12 1.352(13) . ?
B1 F14 1.363(12) . ?
B1 F13 1.366(12) . ?
